data_7027140
loop_
_publ_author_name
'Kickelbick, Guido'
'Schubert, Ulrich'

_publ_section_title
;
 Hydroxy carboxylate substituted oxozirconium clusters
;
_journal_issue 8
_journal_name_full 'Journal of the Chemical Society, Dalton Transactions'
_journal_page_first 1301
_journal_paper_doi 10.1039/a807939k
_journal_year 1999
_chemical_formula_moiety Zr10O6(OH)4(OOC-C6H4OH)8(OOC-C6H4O)8
_chemical_formula_sum 'C130 H124 O64 Zr10'
_chemical_formula_weight 3622.60
_space_group_IT_number 15
_symmetry_cell_setting monoclinic
_symmetry_space_group_name_Hall '-C 2yc'
_symmetry_space_group_name_H-M 'C 1 2/c 1'
_atom_sites_solution_hydrogens geom
_atom_sites_solution_primary direct
_atom_sites_solution_secondary difmap
_audit_creation_method SHELXL
_cell_angle_alpha 90.00
_cell_angle_beta 110.656(2)
_cell_angle_gamma 90.00
_cell_formula_units_Z 4
_cell_length_a 29.9805(15)
_cell_length_b 21.5033(11)
_cell_length_c 23.7488(13)
_cell_measurement_temperature 203(2)
_cell_volume 14326.1(13)
_computing_cell_refinement 'Siemens SMART software'
_computing_data_collection 'Siemens SMART software'
_computing_data_reduction 'Siemens SMART software'
_computing_structure_refinement 'SHELXL-93 (Sheldrick, 1993)'
_computing_structure_solution 'SHELXS-86 (Sheldrick, 1990)'
_diffrn_ambient_temperature 203(2)
_diffrn_radiation_monochromator graphite
_diffrn_radiation_source 'fine-focus sealed tube'
_diffrn_radiation_type MoK\a
_diffrn_radiation_wavelength 0.71073
_diffrn_reflns_av_R_equivalents 0.1117
_diffrn_reflns_av_sigmaI/netI 0.1131
_diffrn_reflns_limit_h_max 40
_diffrn_reflns_limit_h_min -43
_diffrn_reflns_limit_k_max 25
_diffrn_reflns_limit_k_min -30
_diffrn_reflns_limit_l_max 34
_diffrn_reflns_limit_l_min -21
_diffrn_reflns_number 32918
_diffrn_reflns_theta_max 23.00
_diffrn_reflns_theta_min 1.19
_exptl_absorpt_coefficient_mu 0.791
_exptl_crystal_colour colorless
_exptl_crystal_density_diffrn 1.723
_exptl_crystal_F_000 7078
_exptl_crystal_size_max 0.18
_exptl_crystal_size_mid 0.12
_exptl_crystal_size_min 0.08
_refine_diff_density_max 1.344
_refine_diff_density_min -0.782
_refine_diff_density_rms 0.135
_refine_ls_extinction_coef 0.00000(5)
_refine_ls_extinction_expression Fc^*^=kFc[1+0.001xFc^2^\l^3^/sin(2\q)]^-1/4^
_refine_ls_extinction_method SHELXL
_refine_ls_goodness_of_fit_all 1.061
_refine_ls_goodness_of_fit_obs 1.131
_refine_ls_matrix_type full
_refine_ls_number_parameters 870
_refine_ls_number_reflns 6250
_refine_ls_number_restraints 0
_refine_ls_restrained_S_all 1.208
_refine_ls_restrained_S_obs 1.131
_refine_ls_R_factor_all 0.1679
_refine_ls_R_factor_obs 0.0694
_refine_ls_shift/esd_max -2.494
_refine_ls_shift/esd_mean 0.003
_refine_ls_structure_factor_coef Fsqd
_refine_ls_weighting_details 'w=1/[\s^2^(Fo^2^)+(0.1379P)^2^+15.9348P] where P=(Fo^2^+2Fc^2^)/3'
_refine_ls_weighting_scheme calc
_refine_ls_wR_factor_all 0.2898
_refine_ls_wR_factor_obs 0.1801
_reflns_number_observed 4175
_reflns_number_total 9946
_reflns_observed_criterion >2sigma(I)
_cod_data_source_file 807939ksup1.cif
_cod_data_source_block 2
_cod_depositor_comments
;
The following automatic conversions were performed:

'_refine_ls_weighting_scheme' value 'calc
w=1/[\s^2^(Fo^2^)+(0.1379P)^2^+15.9348P] where P=(Fo^2^+2Fc^2^)/3'
was changed to 'calc'. New tag '_refine_ls_weighting_details' was
created. The value of the new tag was set to
'w=1/[\s^2^(Fo^2^)+(0.1379P)^2^+15.9348P] where P=(Fo^2^+2Fc^2^)/3'.

Automatic conversion script
Id: cif_fix_values 3143 2015-03-26 13:38:13Z robertas 
;
_cod_original_sg_symbol_H-M C2/c
_cod_database_code 7027140

loop_
_symmetry_equiv_pos_as_xyz
'x, y, z'
'-x, y, -z+1/2'
'x+1/2, y+1/2, z'
'-x+1/2, y+1/2, -z+1/2'
'-x, -y, -z'
'x, -y, z-1/2'
'-x+1/2, -y+1/2, -z'
'x+1/2, -y+1/2, z-1/2'

loop_
_atom_site_aniso_label
_atom_site_aniso_U_11
_atom_site_aniso_U_22
_atom_site_aniso_U_33
_atom_site_aniso_U_23
_atom_site_aniso_U_13
_atom_site_aniso_U_12
Zr1 0.0341(9) 0.0315(8) 0.0469(9) 0.0015(7) 0.0161(7) 0.0011(6)
Zr2 0.0378(13) 0.0265(11) 0.0565(14) 0.000 0.0205(11) 0.000
Zr3 0.0335(12) 0.0243(10) 0.0417(12) 0.000 0.0172(10) 0.000
Zr4 0.0352(9) 0.0291(8) 0.0506(9) -0.0033(7) 0.0209(7) -0.0013(6)
Zr5 0.0615(12) 0.0492(10) 0.0647(11) -0.0022(8) 0.0367(9) -0.0041(8)
Zr6 0.0547(11) 0.0398(9) 0.0900(13) -0.0065(8) 0.0389(10) 0.0029(8)
O10 0.043(6) 0.036(5) 0.048(6) -0.011(5) 0.021(5) 0.005(4)
O11 0.036(5) 0.031(5) 0.041(5) 0.002(4) 0.020(5) -0.003(4)
O12 0.041(6) 0.035(5) 0.042(5) -0.005(4) 0.021(5) -0.009(4)
O13 0.038(6) 0.030(5) 0.050(6) 0.001(4) 0.022(5) -0.005(4)
O14 0.060(7) 0.049(6) 0.070(7) -0.013(5) 0.040(6) 0.001(5)
O20 0.050(7) 0.062(8) 0.097(9) -0.001(7) 0.031(7) 0.002(6)
C21 0.118(19) 0.028(11) 0.086(14) -0.005(11) 0.081(14) -0.013(12)
O22 0.062(8) 0.079(8) 0.070(8) 0.013(7) 0.031(7) 0.012(7)
C23 0.073(14) 0.064(13) 0.059(12) -0.027(10) 0.035(12) -0.038(12)
C24 0.097(19) 0.085(15) 0.067(14) -0.002(12) 0.034(14) -0.015(15)
C25 0.044(13) 0.252(34) 0.088(17) -0.048(20) 0.016(12) -0.081(19)
C26 0.305(51) 0.053(15) 0.124(25) -0.013(16) 0.112(29) -0.074(22)
C27 0.174(30) 0.131(26) 0.075(19) 0.020(16) 0.004(18) 0.000(23)
C28 0.144(20) 0.089(17) 0.068(13) -0.027(12) 0.059(14) -0.077(16)
O29 0.069(9) 0.121(12) 0.126(12) 0.009(10) 0.025(8) 0.004(9)
O30 0.053(7) 0.032(5) 0.056(7) -0.013(5) 0.018(6) -0.010(5)
C31 0.030(10) 0.049(11) 0.045(10) -0.001(9) 0.013(9) -0.009(9)
O32 0.051(7) 0.035(6) 0.056(7) -0.006(5) 0.024(5) -0.003(5)
C33 0.039(11) 0.071(14) 0.055(11) -0.018(10) 0.001(10) -0.019(10)
C34 0.066(14) 0.050(13) 0.124(18) 0.018(13) 0.005(13) -0.013(11)
C35 0.075(16) 0.064(13) 0.173(24) -0.006(15) 0.000(16) -0.034(13)
C36 0.108(21) 0.128(24) 0.145(23) -0.051(19) -0.007(19) -0.049(18)
C37 0.113(20) 0.059(15) 0.212(30) 0.020(17) -0.011(19) -0.017(15)
C38 0.092(16) 0.055(12) 0.113(17) -0.023(12) 0.022(15) -0.042(12)
O39 0.145(15) 0.072(9) 0.169(16) 0.022(10) -0.013(13) -0.015(10)
O40 0.054(7) 0.034(6) 0.053(6) 0.010(5) 0.025(5) -0.005(5)
C41 0.041(10) 0.023(10) 0.091(14) 0.000(10) 0.025(10) -0.010(7)
O42 0.046(7) 0.041(6) 0.050(6) -0.001(5) 0.031(6) -0.002(5)
C43 0.070(12) 0.039(11) 0.051(11) 0.001(8) 0.040(9) -0.008(8)
C44 0.049(11) 0.047(11) 0.069(13) 0.003(10) 0.021(9) -0.008(8)
C45 0.096(15) 0.061(13) 0.091(14) 0.030(12) 0.060(12) 0.023(11)
C46 0.161(23) 0.053(15) 0.130(22) 0.033(13) 0.085(18) 0.011(13)
C47 0.227(29) 0.044(12) 0.104(17) 0.009(13) 0.094(19) 0.013(14)
C48 0.152(19) 0.049(12) 0.102(15) 0.031(12) 0.092(15) 0.012(11)
O49 0.072(8) 0.055(7) 0.061(7) -0.003(6) 0.038(6) -0.013(6)
O50 0.039(6) 0.036(6) 0.046(6) 0.007(5) 0.015(6) 0.007(5)
C51 0.053(12) 0.051(12) 0.054(12) 0.026(11) 0.035(10) 0.031(10)
O52 0.052(7) 0.041(6) 0.048(6) -0.003(5) 0.028(5) -0.006(5)
C53 0.053(12) 0.050(11) 0.058(13) 0.001(10) 0.031(11) 0.012(9)
C54 0.083(17) 0.110(24) 0.065(15) 0.014(16) 0.009(13) 0.053(16)
C55 0.169(25) 0.055(13) 0.165(25) 0.070(18) 0.078(22) 0.049(17)
C56 0.107(22) 0.150(28) 0.111(22) 0.060(21) 0.026(18) 0.071(20)
C57 0.084(18) 0.198(28) 0.080(17) 0.027(21) 0.035(14) 0.001(20)
C58 0.054(13) 0.106(17) 0.033(11) 0.036(13) 0.013(11) 0.041(13)
O59 0.126(27) 0.045(15) 0.110(24) 0.034(17) 0.035(21) 0.036(17)
O59A 0.057(15) 0.037(12) 0.061(15) 0.000(12) -0.003(11) -0.026(11)
O60 0.078(9) 0.097(9) 0.071(8) -0.003(7) 0.028(7) -0.011(8)
C61 0.056(14) 0.053(13) 0.159(25) -0.027(15) 0.059(17) 0.003(11)
O62 0.111(12) 0.064(9) 0.099(10) -0.003(8) 0.062(10) 0.009(8)
C63 0.092(17) 0.059(12) 0.110(18) -0.034(13) 0.072(16) -0.010(12)
C64 0.184(31) 0.067(16) 0.146(28) -0.040(18) 0.110(28) -0.025(17)
C65 0.279(47) 0.124(26) 0.175(29) -0.065(24) 0.190(37) -0.070(28)
C66 0.213(50) 0.088(27) 0.366(74) -0.090(34) 0.240(58) -0.028(27)
C67 0.177(39) 0.074(21) 0.327(59) -0.037(28) 0.169(44) -0.034(23)
C68 0.144(24) 0.057(13) 0.292(37) -0.049(17) 0.178(27) -0.022(15)
O69 0.251(24) 0.112(13) 0.103(13) -0.014(10) 0.101(15) 0.007(14)
O70 0.060(7) 0.038(6) 0.098(9) -0.016(6) 0.042(7) -0.011(6)
C71 0.045(11) 0.052(12) 0.076(12) 0.007(9) 0.026(10) -0.010(10)
O72 0.049(7) 0.035(6) 0.075(7) -0.006(5) 0.041(6) -0.011(5)
C73 0.061(12) 0.042(11) 0.083(12) -0.004(9) 0.031(11) -0.001(9)
C74 0.047(11) 0.051(12) 0.096(14) -0.029(10) 0.031(11) -0.011(9)
C75 0.059(12) 0.035(10) 0.141(18) -0.020(11) 0.043(12) -0.006(10)
C76 0.074(14) 0.061(15) 0.122(18) -0.032(12) 0.036(14) 0.010(11)
C77 0.085(16) 0.069(14) 0.101(16) -0.010(12) 0.025(14) 0.014(12)
C78 0.056(12) 0.048(11) 0.110(15) 0.008(11) 0.014(11) -0.017(10)
O79 0.078(8) 0.046(7) 0.113(10) -0.017(6) 0.065(8) -0.009(6)
O80 0.041(6) 0.039(6) 0.080(9) -0.003(6) 0.025(7) 0.004(5)
C81 0.020(11) 0.056(10) 0.066(13) 0.001(10) -0.002(10) -0.004(8)
O82 0.039(6) 0.053(6) 0.064(7) 0.006(5) 0.032(6) 0.010(5)
C83 0.038(12) 0.061(10) 0.042(10) -0.005(9) 0.005(10) -0.007(9)
C84 0.048(13) 0.036(9) 0.097(16) 0.002(11) 0.026(13) 0.003(9)
C85 0.058(14) 0.073(12) 0.110(18) 0.023(12) 0.031(13) 0.018(11)
C86 0.063(15) 0.111(17) 0.124(21) 0.011(16) 0.025(17) 0.016(13)
C87 0.088(18) 0.080(13) 0.088(15) 0.015(12) 0.037(15) 0.006(12)
C88 0.062(14) 0.095(14) 0.121(21) 0.021(14) 0.041(14) 0.020(13)
O89 0.058(8) 0.065(7) 0.090(9) -0.007(7) 0.043(7) 0.015(6)
O90 0.051(7) 0.052(6) 0.058(7) 0.002(5) 0.032(6) 0.002(6)
C91 0.038(11) 0.024(8) 0.080(15) 0.025(8) 0.015(11) 0.003(8)
O92 0.041(7) 0.050(6) 0.063(7) 0.008(5) 0.032(6) 0.008(5)
C93 0.069(13) 0.030(8) 0.037(10) -0.009(7) 0.018(11) 0.002(8)
C94 0.063(13) 0.041(9) 0.075(14) -0.001(9) 0.038(12) 0.009(9)
C95 0.112(18) 0.057(11) 0.061(13) -0.001(9) 0.055(13) 0.019(11)
C96 0.109(18) 0.050(11) 0.079(14) -0.007(10) 0.012(16) 0.009(12)
C97 0.051(12) 0.078(13) 0.096(18) -0.002(11) 0.032(13) 0.011(10)
C98 0.074(15) 0.065(11) 0.045(12) -0.005(9) 0.026(11) 0.010(10)
O99 0.075(9) 0.071(7) 0.067(8) -0.011(6) 0.040(7) -0.007(7)

loop_
_atom_site_label
_atom_site_type_symbol
_atom_site_fract_x
_atom_site_fract_y
_atom_site_fract_z
_atom_site_U_iso_or_equiv
_atom_site_thermal_displace_type
_atom_site_occupancy
_atom_site_calc_flag
_atom_site_refinement_flags
Zr1 Zr 0.06999(5) 0.76089(6) 0.84500(6) 0.0370(5) Uani 1 d .
Zr2 Zr 0.0000 0.64437(8) 0.7500 0.0392(6) Uani 1 d S
Zr3 Zr 0.0000 0.87435(8) 0.7500 0.0321(6) Uani 1 d S
Zr4 Zr 0.05274(5) 0.75985(6) 0.69301(6) 0.0367(5) Uani 1 d .
Zr5 Zr 0.06941(6) 0.81100(7) 0.56585(7) 0.0546(6) Uani 1 d .
Zr6 Zr 0.14570(6) 0.68835(6) 0.66857(8) 0.0579(6) Uani 1 d .
O10 O 0.0513(3) 0.7109(4) 0.7657(4) 0.041(2) Uani 1 d .
O11 O 0.0081(3) 0.8088(4) 0.8143(4) 0.034(2) Uani 1 d .
O12 O 0.0709(3) 0.8243(4) 0.7683(4) 0.037(2) Uani 1 d .
O13 O -0.0062(3) 0.6954(4) 0.6606(4) 0.038(2) Uani 1 d .
O14 O 0.0876(4) 0.7437(4) 0.6326(5) 0.055(3) Uani 1 d .
O20 O 0.1863(4) 0.7781(5) 0.6785(5) 0.068(3) Uani 1 d .
C21 C 0.1780(8) 0.8313(8) 0.6532(9) 0.065(5) Uani 1 d .
O22 O 0.1404(4) 0.8474(5) 0.6140(5) 0.068(3) Uani 1 d .
C23 C 0.2205(7) 0.8756(9) 0.6761(8) 0.062(5) Uani 1 d .
C24 C 0.2639(9) 0.8582(10) 0.7135(9) 0.081(6) Uani 1 d .
C25 C 0.3011(7) 0.9053(16) 0.7294(10) 0.130(11) Uani 1 d .
H25A H 0.3325(7) 0.8969(16) 0.7547(10) 0.156 Uiso 1 calc R
C26 C 0.2868(15) 0.9637(11) 0.7045(14) 0.151(15) Uani 1 d .
H26A H 0.3101(15) 0.9951(11) 0.7164(14) 0.181 Uiso 1 calc R
C27 C 0.2459(11) 0.9805(15) 0.6673(11) 0.137(12) Uani 1 d .
H27A H 0.2407(11) 1.0203(15) 0.6499(11) 0.165 Uiso 1 calc R
C28 C 0.2094(8) 0.9357(10) 0.6542(8) 0.094(7) Uani 1 d .
H28A H 0.1778(8) 0.9464(10) 0.6310(8) 0.113 Uiso 1 calc R
O29 O 0.2742(4) 0.8010(7) 0.7382(7) 0.108(5) Uani 1 d .
O30 O -0.0578(4) 0.5972(4) 0.6758(5) 0.047(3) Uani 1 d .
C31 C -0.0938(5) 0.6154(7) 0.6341(7) 0.041(4) Uani 1 d .
O32 O 0.1007(3) 0.6706(4) 0.8829(4) 0.046(3) Uani 1 d .
C33 C -0.1282(6) 0.5675(8) 0.6008(8) 0.059(5) Uani 1 d .
C34 C -0.1222(7) 0.5049(8) 0.6163(10) 0.088(6) Uani 1 d .
C35 C -0.1571(8) 0.4613(9) 0.5866(12) 0.116(9) Uani 1 d .
H35A H -0.1547(8) 0.4197(9) 0.5995(12) 0.139 Uiso 1 calc R
C36 C -0.1947(10) 0.4808(13) 0.5388(13) 0.141(10) Uani 1 d .
H36A H -0.2167(10) 0.4512(13) 0.5159(13) 0.169 Uiso 1 calc R
C37 C -0.2021(9) 0.5446(10) 0.5220(13) 0.147(12) Uani 1 d .
H37A H -0.2294(9) 0.5578(10) 0.4902(13) 0.176 Uiso 1 calc R
C38 C -0.1679(8) 0.5858(8) 0.5541(10) 0.090(7) Uani 1 d .
H38A H -0.1718(8) 0.6282(8) 0.5438(10) 0.109 Uiso 1 calc R
O39 O -0.0858(7) 0.4825(6) 0.6616(8) 0.147(7) Uani 1 d .
O40 O 0.0635(3) 0.8551(4) 0.6511(4) 0.045(3) Uani 1 d .
C41 C 0.0524(5) 0.9125(7) 0.6626(9) 0.051(4) Uani 1 d .
O42 O 0.0377(3) 0.9252(4) 0.7023(4) 0.042(3) Uani 1 d .
C43 C 0.0594(5) 0.9623(6) 0.6231(7) 0.048(4) Uani 1 d .
C44 C 0.0608(5) 0.9537(8) 0.5667(8) 0.055(4) Uani 1 d .
C45 C 0.0639(6) 1.0060(9) 0.5324(9) 0.076(5) Uani 1 d .
H45A H 0.0645(6) 1.0007(9) 0.4934(9) 0.091 Uiso 1 calc R
C46 C 0.0660(8) 1.0635(9) 0.5555(11) 0.106(8) Uani 1 d .
H46A H 0.0676(8) 1.0982(9) 0.5322(11) 0.127 Uiso 1 calc R
C47 C 0.0658(9) 1.0724(8) 0.6133(11) 0.116(9) Uani 1 d .
H47A H 0.0685(9) 1.1128(8) 0.6292(11) 0.139 Uiso 1 calc R
C48 C 0.0619(7) 1.0244(8) 0.6463(9) 0.088(6) Uani 1 d .
H48A H 0.0607(7) 1.0310(8) 0.6849(9) 0.106 Uiso 1 calc R
O49 O 0.0571(4) 0.8981(5) 0.5415(4) 0.059(3) Uani 1 d .
O50 O -0.0531(3) 0.9249(4) 0.6769(5) 0.040(2) Uani 1 d .
C51 C -0.0861(6) 0.9077(8) 0.6296(8) 0.048(4) Uani 1 d .
O52 O 0.0979(3) 0.8524(5) 0.8852(4) 0.044(2) Uani 1 d .
C53 C -0.1123(6) 0.9578(8) 0.5867(7) 0.051(4) Uani 1 d .
C54 C -0.0988(9) 1.0200(12) 0.5977(11) 0.091(8) Uani 1 d .
C55 C -0.1215(11) 1.0691(9) 0.5625(14) 0.124(9) Uani 1 d .
H55A H -0.1123(11) 1.1105(9) 0.5733(14) 0.149 Uiso 1 calc R
C56 C -0.1579(10) 1.0545(15) 0.5110(13) 0.126(10) Uani 1 d .
H56A H -0.1740(10) 1.0864(15) 0.4847(13) 0.151 Uiso 1 calc R
C57 C -0.1722(8) 0.9905(16) 0.4962(11) 0.119(8) Uani 1 d .
H57A H -0.1972(8) 0.9819(16) 0.4599(11) 0.143 Uiso 1 calc R
C58 C -0.1501(6) 0.9413(11) 0.5337(8) 0.065(5) Uani 1 d .
O59 O -0.0713(12) 1.0355(11) 0.6400(16) 0.096(9) Uani 0.50 d P
O59A O -0.1629(7) 0.8905(10) 0.5210(9) 0.058(7) Uani 0.50 d P
O60 O 0.1146(5) 0.7623(6) 0.5260(5) 0.082(4) Uani 1 d .
C61 C 0.1495(7) 0.7224(9) 0.5413(13) 0.084(7) Uani 1 d .
O62 O 0.1650(5) 0.6984(6) 0.5905(7) 0.085(4) Uani 1 d .
C63 C 0.1708(8) 0.7132(9) 0.4961(12) 0.077(6) Uani 1 d .
C64 C 0.1500(13) 0.7336(11) 0.4371(16) 0.118(9) Uani 1 d .
C65 C 0.1766(16) 0.7225(15) 0.3981(15) 0.163(15) Uani 1 d .
H65A H 0.1640(16) 0.7365(15) 0.3580(15) 0.196 Uiso 1 calc R
C66 C 0.2149(18) 0.6954(17) 0.4151(26) 0.185(26) Uani 1 d .
H66A H 0.2307(18) 0.6906(17) 0.3874(26) 0.222 Uiso 1 calc R
C67 C 0.2359(17) 0.6722(15) 0.4704(23) 0.171(19) Uani 1 d .
H67A H 0.2646(17) 0.6497(15) 0.4806(23) 0.206 Uiso 1 calc R
C68 C 0.2133(10) 0.6825(9) 0.5141(15) 0.137(12) Uani 1 d .
H68A H 0.2275(10) 0.6685(9) 0.5539(15) 0.165 Uiso 1 calc R
O69 O 0.1064(9) 0.7630(8) 0.4159(8) 0.145(7) Uani 1 d .
O70 O 0.0882(4) 0.6465(5) 0.6913(5) 0.061(3) Uani 1 d .
C71 C -0.0713(6) 0.5939(8) 0.8094(8) 0.056(4) Uani 1 d .
O72 O -0.0369(4) 0.5842(4) 0.7919(4) 0.048(3) Uani 1 d .
C73 C -0.0903(6) 0.5402(7) 0.8329(8) 0.060(5) Uani 1 d .
C74 C 0.1217(6) 0.5485(8) 0.6383(8) 0.063(5) Uani 1 d .
C75 C 0.1369(6) 0.4960(8) 0.6139(9) 0.076(6) Uani 1 d .
H75A H 0.1610(6) 0.5002(8) 0.5974(9) 0.091 Uiso 1 calc R
C76 C 0.1173(7) 0.4413(9) 0.6144(10) 0.086(6) Uani 1 d .
H76A H 0.1245(7) 0.4081(9) 0.5933(10) 0.103 Uiso 1 calc R
C77 C 0.0863(8) 0.4313(9) 0.6449(9) 0.087(6) Uani 1 d .
H77 H 0.0765(8) 0.3906(9) 0.6489(9) 0.105 Uiso 1 calc R
C78 C -0.0700(6) 0.4788(8) 0.8308(9) 0.075(6) Uani 1 d .
H78A H -0.0467(6) 0.4727(8) 0.8133(9) 0.090 Uiso 1 calc R
O79 O 0.1404(4) 0.6023(5) 0.6345(5) 0.071(3) Uani 1 d .
O80 O 0.1345(4) 0.7387(4) 0.7484(5) 0.052(3) Uani 1 d .
C81 C 0.1576(5) 0.7371(7) 0.8069(9) 0.052(4) Uani 1 d .
O82 O 0.1406(3) 0.7594(4) 0.8429(5) 0.048(3) Uani 1 d .
C83 C 0.2046(6) 0.7103(7) 0.8284(8) 0.050(4) Uani 1 d .
C84 C 0.2248(6) 0.6757(7) 0.7959(10) 0.060(5) Uani 1 d .
C85 C 0.2703(7) 0.6510(8) 0.8217(11) 0.080(6) Uani 1 d .
H85A H 0.2842(7) 0.6285(8) 0.7983(11) 0.096 Uiso 1 calc R
C86 C 0.2945(8) 0.6600(10) 0.8822(13) 0.102(7) Uani 1 d .
H86A H 0.3252(8) 0.6429(10) 0.9002(13) 0.122 Uiso 1 calc R
C87 C 0.2749(8) 0.6934(9) 0.9167(9) 0.084(6) Uani 1 d .
H87A H 0.2917(8) 0.7007(9) 0.9577(9) 0.100 Uiso 1 calc R
C88 C 0.2290(7) 0.7158(9) 0.8885(11) 0.090(6) Uani 1 d .
H88A H 0.2140(7) 0.7359(9) 0.9122(11) 0.108 Uiso 1 calc R
O89 O 0.2023(4) 0.6636(5) 0.7376(6) 0.067(3) Uani 1 d .
O90 O 0.0034(4) 0.7833(4) 0.5751(5) 0.050(3) Uani 1 d .
C91 C 0.0397(6) 0.7699(6) 0.9577(8) 0.049(4) Uani 1 d .
O92 O 0.0700(4) 0.7607(4) 0.9362(4) 0.048(3) Uani 1 d .
C93 C -0.0508(7) 0.7646(6) 0.4770(7) 0.045(4) Uani 1 d .
C94 C -0.0184(7) 0.7715(7) 0.4500(8) 0.056(4) Uani 1 d .
C95 C -0.0310(8) 0.7621(7) 0.3871(8) 0.070(5) Uani 1 d .
H95A H -0.0079(8) 0.7646(7) 0.3687(8) 0.084 Uiso 1 calc R
C96 C -0.0793(9) 0.7488(7) 0.3529(10) 0.085(6) Uani 1 d .
H96A H -0.0895(9) 0.7448(7) 0.3108(10) 0.102 Uiso 1 calc R
C97 C -0.1108(7) 0.7418(8) 0.3823(10) 0.074(5) Uani 1 d .
H97A H -0.1427(7) 0.7314(8) 0.3605(10) 0.088 Uiso 1 calc R
C98 C -0.0967(7) 0.7497(7) 0.4423(8) 0.060(5) Uani 1 d .
H98A H -0.1192(7) 0.7448(7) 0.4611(8) 0.072 Uiso 1 calc R
O99 O 0.0283(4) 0.7852(5) 0.4815(5) 0.067(3) Uani 1 d .
O100 O -0.0188(6) 0.6208(8) 0.5635(8) 0.144(6) Uiso 1 d .
C101 C 0.0048(17) 0.4113(21) 0.4795(21) 0.253(19) Uiso 1 d .
C102 C -0.0296(14) 0.3703(18) 0.4918(17) 0.203(14) Uiso 1 d .
C103 C 0.0509(14) 0.5907(19) 0.4649(19) 0.227(16) Uiso 1 d .
O110 O 0.1409(4) 0.9038(5) 0.7854(5) 0.086(4) Uiso 1 d .
C111 C 0.1883(8) 0.8895(10) 0.7981(10) 0.104(7) Uiso 1 d .
C112 C -0.2867(8) 0.6131(10) 0.3647(10) 0.104(7) Uiso 1 d .
C113 C 0.2312(9) 0.3700(11) 0.6208(11) 0.125(8) Uiso 1 d .
O120 O -0.1413(7) 1.0285(10) 0.7048(9) 0.175(7) Uiso 1 d .
C121 C 0.3338(15) 0.5705(19) 0.7317(19) 0.224(16) Uiso 1 d .
C122 C 0.2962(20) 0.6145(25) 0.6721(25) 0.293(23) Uiso 1 d .
C123 C 0.2646(18) 0.5573(24) 0.6468(22) 0.275(21) Uiso 1 d .

loop_
_atom_type_symbol
_atom_type_description
_atom_type_scat_dispersion_real
_atom_type_scat_dispersion_imag
_atom_type_scat_source
C C 0.0033 0.0016 'International Tables Vol C Tables 4.2.6.8 and 6.1.1.4'
H H 0.0000 0.0000 'International Tables Vol C Tables 4.2.6.8 and 6.1.1.4'
O O 0.0106 0.0060 'International Tables Vol C Tables 4.2.6.8 and 6.1.1.4'
Zr Zr -2.9673 0.5597 'International Tables Vol C Tables 4.2.6.8 and 6.1.1.4'

loop_
_geom_angle_atom_site_label_1
_geom_angle_atom_site_label_2
_geom_angle_atom_site_label_3
_geom_angle
_geom_angle_site_symmetry_1
_geom_angle_site_symmetry_3
O11 Zr1 O10 91.0(3) . .
O11 Zr1 O82 142.3(3) . .
O10 Zr1 O82 85.6(4) . .
O11 Zr1 O92 92.2(4) . .
O10 Zr1 O92 144.5(3) . .
O82 Zr1 O92 111.9(4) . .
O11 Zr1 O32 142.7(3) . .
O10 Zr1 O32 81.6(3) . .
O82 Zr1 O32 73.8(3) . .
O92 Zr1 O32 74.7(4) . .
O11 Zr1 O52 82.1(3) . .
O10 Zr1 O52 142.6(4) . .
O82 Zr1 O52 78.3(4) . .
O92 Zr1 O52 72.8(3) . .
O32 Zr1 O52 124.5(4) . .
O11 Zr1 O12 71.1(3) . .
O10 Zr1 O12 70.1(3) . .
O82 Zr1 O12 72.5(3) . .
O92 Zr1 O12 143.4(3) . .
O32 Zr1 O12 137.1(3) . .
O52 Zr1 O12 72.8(3) . .
O11 Zr1 O13 70.0(3) . 2_556
O10 Zr1 O13 71.4(3) . 2_556
O82 Zr1 O13 141.8(3) . 2_556
O92 Zr1 O13 76.6(3) . 2_556
O32 Zr1 O13 73.0(3) . 2_556
O52 Zr1 O13 137.3(3) . 2_556
O12 Zr1 O13 123.6(3) . 2_556
O11 Zr1 Zr4 81.1(2) . .
O10 Zr1 Zr4 32.2(2) . .
O82 Zr1 Zr4 76.1(3) . .
O92 Zr1 Zr4 172.0(3) . .
O32 Zr1 Zr4 108.0(3) . .
O52 Zr1 Zr4 110.5(2) . .
O12 Zr1 Zr4 38.0(2) . .
O13 Zr1 Zr4 96.8(2) 2_556 .
O11 Zr1 Zr4 32.2(2) . 2_556
O10 Zr1 Zr4 80.7(2) . 2_556
O82 Zr1 Zr4 164.6(3) . 2_556
O92 Zr1 Zr4 83.5(3) . 2_556
O32 Zr1 Zr4 110.7(2) . 2_556
O52 Zr1 Zr4 108.8(2) . 2_556
O12 Zr1 Zr4 96.1(2) . 2_556
O13 Zr1 Zr4 37.9(2) 2_556 2_556
Zr4 Zr1 Zr4 88.51(4) . 2_556
O11 Zr1 Zr3 30.8(2) . .
O10 Zr1 Zr3 82.3(2) . .
O82 Zr1 Zr3 111.8(2) . .
O92 Zr1 Zr3 115.9(3) . .
O32 Zr1 Zr3 162.5(3) . .
O52 Zr1 Zr3 73.0(3) . .
O12 Zr1 Zr3 40.4(2) . .
O13 Zr1 Zr3 95.2(2) 2_556 .
Zr4 Zr1 Zr3 59.61(3) . .
Zr4 Zr1 Zr3 59.57(3) 2_556 .
O11 Zr1 Zr2 82.4(2) . .
O10 Zr1 Zr2 30.5(2) . .
O82 Zr1 Zr2 110.2(3) . .
O92 Zr1 Zr2 115.4(3) . .
O32 Zr1 Zr2 72.8(2) . .
O52 Zr1 Zr2 162.7(3) . .
O12 Zr1 Zr2 94.9(2) . .
O13 Zr1 Zr2 41.1(2) 2_556 .
Zr4 Zr1 Zr2 59.46(3) . .
Zr4 Zr1 Zr2 59.42(3) 2_556 .
Zr3 Zr1 Zr2 89.81(4) . .
O10 Zr2 O10 90.8(5) . 2_556
O10 Zr2 O72 91.6(4) . 2_556
O10 Zr2 O72 144.4(3) 2_556 2_556
O10 Zr2 O72 144.4(3) . .
O10 Zr2 O72 91.6(4) 2_556 .
O72 Zr2 O72 106.5(5) 2_556 .
O10 Zr2 O30 142.2(3) . .
O10 Zr2 O30 81.3(3) 2_556 .
O72 Zr2 O30 75.3(4) 2_556 .
O72 Zr2 O30 73.1(4) . .
O10 Zr2 O30 81.3(3) . 2_556
O10 Zr2 O30 142.2(3) 2_556 2_556
O72 Zr2 O30 73.1(4) 2_556 2_556
O72 Zr2 O30 75.3(4) . 2_556
O30 Zr2 O30 125.9(5) . 2_556
O10 Zr2 O13 72.0(3) . 2_556
O10 Zr2 O13 69.5(3) 2_556 2_556
O72 Zr2 O13 144.1(3) 2_556 2_556
O72 Zr2 O13 75.6(3) . 2_556
O30 Zr2 O13 136.1(3) . 2_556
O30 Zr2 O13 72.9(3) 2_556 2_556
O10 Zr2 O13 69.5(3) . .
O10 Zr2 O13 72.0(3) 2_556 .
O72 Zr2 O13 75.6(3) 2_556 .
O72 Zr2 O13 144.1(3) . .
O30 Zr2 O13 72.9(3) . .
O30 Zr2 O13 136.1(3) 2_556 .
O13 Zr2 O13 124.1(4) 2_556 .
O10 Zr2 Zr4 31.7(2) . .
O10 Zr2 Zr4 81.0(2) 2_556 .
O72 Zr2 Zr4 82.5(3) 2_556 .
O72 Zr2 Zr4 170.9(3) . .
O30 Zr2 Zr4 110.6(2) . .
O30 Zr2 Zr4 107.4(3) 2_556 .
O13 Zr2 Zr4 96.8(2) 2_556 .
O13 Zr2 Zr4 37.8(2) . .
O10 Zr2 Zr4 81.0(2) . 2_556
O10 Zr2 Zr4 31.7(2) 2_556 2_556
O72 Zr2 Zr4 170.9(3) 2_556 2_556
O72 Zr2 Zr4 82.5(3) . 2_556
O30 Zr2 Zr4 107.4(3) . 2_556
O30 Zr2 Zr4 110.6(2) 2_556 2_556
O13 Zr2 Zr4 37.8(2) 2_556 2_556
O13 Zr2 Zr4 96.8(2) . 2_556
Zr4 Zr2 Zr4 88.44(6) . 2_556
O10 Zr2 Zr1 31.0(2) . .
O10 Zr2 Zr1 81.9(2) 2_556 .
O72 Zr2 Zr1 115.7(3) 2_556 .
O72 Zr2 Zr1 114.6(2) . .
O30 Zr2 Zr1 161.7(3) . .
O30 Zr2 Zr1 72.4(3) 2_556 .
O13 Zr2 Zr1 41.1(2) 2_556 .
O13 Zr2 Zr1 95.0(2) . .
Zr4 Zr2 Zr1 59.34(4) . .
Zr4 Zr2 Zr1 59.43(4) 2_556 .
O10 Zr2 Zr1 81.9(2) . 2_556
O10 Zr2 Zr1 31.0(2) 2_556 2_556
O72 Zr2 Zr1 114.6(2) 2_556 2_556
O72 Zr2 Zr1 115.7(3) . 2_556
O30 Zr2 Zr1 72.4(3) . 2_556
O30 Zr2 Zr1 161.7(3) 2_556 2_556
O13 Zr2 Zr1 95.0(2) 2_556 2_556
O13 Zr2 Zr1 41.1(2) . 2_556
Zr4 Zr2 Zr1 59.43(4) . 2_556
Zr4 Zr2 Zr1 59.34(4) 2_556 2_556
Zr1 Zr2 Zr1 89.42(6) . 2_556
O11 Zr3 O11 91.9(5) 2_556 .
O11 Zr3 O42 143.3(3) 2_556 2_556
O11 Zr3 O42 84.4(3) . 2_556
O11 Zr3 O42 84.4(3) 2_556 .
O11 Zr3 O42 143.3(3) . .
O42 Zr3 O42 119.1(5) 2_556 .
O11 Zr3 O50 143.5(3) 2_556 2_556
O11 Zr3 O50 83.6(3) . 2_556
O42 Zr3 O50 72.5(3) 2_556 2_556
O42 Zr3 O50 78.2(4) . 2_556
O11 Zr3 O50 83.6(3) 2_556 .
O11 Zr3 O50 143.5(3) . .
O42 Zr3 O50 78.2(4) 2_556 .
O42 Zr3 O50 72.5(3) . .
O50 Zr3 O50 120.4(5) 2_556 .
O11 Zr3 O12 70.9(3) 2_556 .
O11 Zr3 O12 70.9(3) . .
O42 Zr3 O12 139.7(3) 2_556 .
O42 Zr3 O12 73.4(3) . .
O50 Zr3 O12 73.4(3) 2_556 .
O50 Zr3 O12 138.9(3) . .
O11 Zr3 O12 70.9(3) 2_556 2_556
O11 Zr3 O12 70.9(3) . 2_556
O42 Zr3 O12 73.4(3) 2_556 2_556
O42 Zr3 O12 139.7(3) . 2_556
O50 Zr3 O12 138.9(3) 2_556 2_556
O50 Zr3 O12 73.4(3) . 2_556
O12 Zr3 O12 123.8(4) . 2_556
O11 Zr3 Zr4 32.7(2) 2_556 .
O11 Zr3 Zr4 81.3(2) . .
O42 Zr3 Zr4 164.7(3) 2_556 .
O42 Zr3 Zr4 76.0(3) . .
O50 Zr3 Zr4 111.1(2) 2_556 .
O50 Zr3 Zr4 110.5(2) . .
O12 Zr3 Zr4 38.2(2) . .
O12 Zr3 Zr4 96.6(2) 2_556 .
O11 Zr3 Zr4 81.3(2) 2_556 2_556
O11 Zr3 Zr4 32.7(2) . 2_556
O42 Zr3 Zr4 76.0(3) 2_556 2_556
O42 Zr3 Zr4 164.7(3) . 2_556
O50 Zr3 Zr4 110.5(2) 2_556 2_556
O50 Zr3 Zr4 111.1(2) . 2_556
O12 Zr3 Zr4 96.6(2) . 2_556
O12 Zr3 Zr4 38.2(2) 2_556 2_556
Zr4 Zr3 Zr4 88.94(6) . 2_556
O11 Zr3 Zr1 30.7(2) 2_556 2_556
O11 Zr3 Zr1 83.4(2) . 2_556
O42 Zr3 Zr1 112.9(2) 2_556 2_556
O42 Zr3 Zr1 108.8(3) . 2_556
O50 Zr3 Zr1 165.3(3) 2_556 2_556
O50 Zr3 Zr1 74.4(3) . 2_556
O12 Zr3 Zr1 95.8(2) . 2_556
O12 Zr3 Zr1 40.4(2) 2_556 2_556
Zr4 Zr3 Zr1 60.02(4) . 2_556
Zr4 Zr3 Zr1 59.93(4) 2_556 2_556
O11 Zr3 Zr1 83.4(2) 2_556 .
O11 Zr3 Zr1 30.7(2) . .
O42 Zr3 Zr1 108.8(3) 2_556 .
O42 Zr3 Zr1 112.9(2) . .
O50 Zr3 Zr1 74.4(2) 2_556 .
O50 Zr3 Zr1 165.3(3) . .
O12 Zr3 Zr1 40.4(2) . .
O12 Zr3 Zr1 95.8(2) 2_556 .
Zr4 Zr3 Zr1 59.93(4) . .
Zr4 Zr3 Zr1 60.02(4) 2_556 .
Zr1 Zr3 Zr1 90.95(6) 2_556 .
O10 Zr4 O11 93.0(3) . 2_556
O10 Zr4 O14 131.6(4) . .
O11 Zr4 O14 132.3(4) 2_556 .
O10 Zr4 O13 73.2(3) . .
O11 Zr4 O13 73.1(3) 2_556 .
O14 Zr4 O13 101.2(3) . .
O10 Zr4 O12 72.9(3) . .
O11 Zr4 O12 72.6(3) 2_556 .
O14 Zr4 O12 129.2(3) . .
O13 Zr4 O12 129.6(3) . .
O10 Zr4 O40 149.1(3) . .
O11 Zr4 O40 76.6(3) 2_556 .
O14 Zr4 O40 71.1(3) . .
O13 Zr4 O40 128.7(3) . .
O12 Zr4 O40 76.1(3) . .
O10 Zr4 O80 76.0(4) . .
O11 Zr4 O80 148.5(3) 2_556 .
O14 Zr4 O80 71.3(4) . .
O13 Zr4 O80 128.8(3) . .
O12 Zr4 O80 75.9(3) . .
O40 Zr4 O80 97.6(3) . .
O10 Zr4 O70 70.6(3) . .
O11 Zr4 O70 144.3(3) 2_556 .
O14 Zr4 O70 62.4(3) . .
O13 Zr4 O70 71.8(3) . .
O12 Zr4 O70 127.6(3) . .
O40 Zr4 O70 132.5(3) . .
O80 Zr4 O70 59.7(3) . .
O10 Zr4 O90 143.6(3) . .
O11 Zr4 O90 71.0(3) 2_556 .
O14 Zr4 O90 62.8(3) . .
O13 Zr4 O90 70.9(3) . .
O12 Zr4 O90 128.1(3) . .
O40 Zr4 O90 60.4(3) . .
O80 Zr4 O90 133.3(3) . .
O70 Zr4 O90 103.3(3) . .
O10 Zr4 Zr6 100.0(2) . .
O11 Zr4 Zr6 165.9(2) 2_556 .
O14 Zr4 Zr6 33.6(3) . .
O13 Zr4 Zr6 105.3(2) . .
O12 Zr4 Zr6 116.4(2) . .
O40 Zr4 Zr6 94.5(2) . .
O80 Zr4 Zr6 42.6(3) . .
O70 Zr4 Zr6 39.7(2) . .
O90 Zr4 Zr6 95.1(2) . .
O10 Zr4 Zr5 166.1(2) . .
O11 Zr4 Zr5 99.4(2) 2_556 .
O14 Zr4 Zr5 34.7(3) . .
O13 Zr4 Zr5 104.4(2) . .
O12 Zr4 Zr5 116.7(2) . .
O40 Zr4 Zr5 42.2(2) . .
O80 Zr4 Zr5 96.1(3) . .
O70 Zr4 Zr5 95.6(2) . .
O90 Zr4 Zr5 39.1(2) . .
Zr6 Zr4 Zr5 67.09(5) . .
O10 Zr4 Zr3 83.5(2) . .
O11 Zr4 Zr3 32.2(2) 2_556 .
O14 Zr4 Zr3 143.2(3) . .
O13 Zr4 Zr3 99.6(2) . .
O12 Zr4 Zr3 40.5(2) . .
O40 Zr4 Zr3 72.2(2) . .
O80 Zr4 Zr3 116.4(2) . .
O70 Zr4 Zr3 154.0(2) . .
O90 Zr4 Zr3 96.5(2) . .
Zr6 Zr4 Zr3 154.74(5) . .
Zr5 Zr4 Zr3 110.34(5) . .
O49 Zr5 O99 89.1(4) . .
O49 Zr5 O14 150.0(4) . .
O99 Zr5 O14 118.0(4) . .
O49 Zr5 O90 102.2(4) . .
O99 Zr5 O90 76.3(4) . .
O14 Zr5 O90 74.5(4) . .
O49 Zr5 O60 114.4(4) . .
O99 Zr5 O60 72.1(4) . .
O14 Zr5 O60 87.7(4) . .
O90 Zr5 O60 130.4(4) . .
O49 Zr5 O22 81.8(4) . .
O99 Zr5 O22 139.5(4) . .
O14 Zr5 O22 84.5(4) . .
O90 Zr5 O22 144.2(4) . .
O60 Zr5 O22 76.0(4) . .
O49 Zr5 O40 78.5(4) . .
O99 Zr5 O40 140.8(4) . .
O14 Zr5 O40 72.3(3) . .
O90 Zr5 O40 70.4(4) . .
O60 Zr5 O40 146.6(4) . .
O22 Zr5 O40 75.8(4) . .
O49 Zr5 Zr4 119.9(3) . .
O99 Zr5 Zr4 124.0(3) . .
O14 Zr5 Zr4 34.9(3) . .
O90 Zr5 Zr4 52.6(3) . .
O60 Zr5 Zr4 122.6(3) . .
O22 Zr5 Zr4 94.2(3) . .
O40 Zr5 Zr4 43.3(2) . .
O89 Zr6 O79 90.5(5) . .
O89 Zr6 O14 150.1(4) . .
O79 Zr6 O14 115.9(4) . .
O89 Zr6 O62 109.3(5) . .
O79 Zr6 O62 75.5(5) . .
O14 Zr6 O62 91.7(5) . .
O89 Zr6 O70 102.0(4) . .
O79 Zr6 O70 76.2(4) . .
O14 Zr6 O70 73.1(4) . .
O62 Zr6 O70 137.5(5) . .
O89 Zr6 O20 82.5(4) . .
O79 Zr6 O20 142.9(4) . .
O14 Zr6 O20 83.9(4) . .
O62 Zr6 O20 72.7(4) . .
O70 Zr6 O20 140.9(4) . .
O89 Zr6 O80 77.1(4) . .
O79 Zr6 O80 138.7(4) . .
O14 Zr6 O80 73.7(4) . .
O62 Zr6 O80 145.8(4) . .
O70 Zr6 O80 68.4(4) . .
O20 Zr6 O80 75.1(4) . .
O89 Zr6 Zr4 119.8(3) . .
O79 Zr6 Zr4 122.2(3) . .
O14 Zr6 Zr4 34.5(3) . .
O62 Zr6 Zr4 126.1(4) . .
O70 Zr6 Zr4 51.4(3) . .
O20 Zr6 Zr4 92.3(3) . .
O80 Zr6 Zr4 44.2(3) . .
Zr4 O10 Zr2 116.6(4) . .
Zr4 O10 Zr1 115.1(4) . .
Zr2 O10 Zr1 118.5(4) . .
Zr1 O11 Zr3 118.5(4) . .
Zr1 O11 Zr4 116.3(4) . 2_556
Zr3 O11 Zr4 115.1(4) . 2_556
Zr4 O12 Zr1 101.8(3) . .
Zr4 O12 Zr3 101.4(3) . .
Zr1 O12 Zr3 99.2(3) . .
Zr4 O13 Zr2 100.6(3) . .
Zr4 O13 Zr1 100.5(3) . 2_556
Zr2 O13 Zr1 97.8(3) . 2_556
Zr6 O14 Zr5 133.3(5) . .
Zr6 O14 Zr4 111.9(5) . .
Zr5 O14 Zr4 110.5(4) . .
C21 O20 Zr6 135.4(12) . .
O22 C21 O20 125.6(17) . .
O22 C21 C23 121.3(17) . .
O20 C21 C23 113.1(20) . .
C21 O22 Zr5 139.6(11) . .
C24 C23 C28 123.7(17) . .
C24 C23 C21 123.6(19) . .
C28 C23 C21 112.8(20) . .
C23 C24 O29 124.0(19) . .
C23 C24 C25 116.9(21) . .
O29 C24 C25 119.1(24) . .
C26 C25 C24 115.3(24) . .
C27 C26 C25 128.5(30) . .
C26 C27 C28 116.0(28) . .
C23 C28 C27 119.2(23) . .
C31 O30 Zr2 134.4(9) . .
O30 C31 O32 123.8(13) . 2_556
O30 C31 C33 117.0(15) . .
O32 C31 C33 119.1(15) 2_556 .
C31 O32 Zr1 135.2(9) 2_556 .
C38 C33 C34 119.2(16) . .
C38 C33 C31 118.6(16) . .
C34 C33 C31 122.2(17) . .
O39 C34 C33 124.1(17) . .
O39 C34 C35 115.0(18) . .
C33 C34 C35 120.8(19) . .
C36 C35 C34 118.0(20) . .
C35 C36 C37 122.3(21) . .
C38 C37 C36 117.1(21) . .
C37 C38 C33 122.2(18) . .
C41 O40 Zr5 131.8(10) . .
C41 O40 Zr4 129.8(10) . .
Zr5 O40 Zr4 94.5(3) . .
O42 C41 O40 123.9(14) . .
O42 C41 C43 120.2(14) . .
O40 C41 C43 115.9(16) . .
C41 O42 Zr3 134.4(9) . .
C44 C43 C48 119.0(14) . .
C44 C43 C41 125.6(15) . .
C48 C43 C41 115.3(15) . .
O49 C44 C43 122.5(14) . .
O49 C44 C45 118.1(16) . .
C43 C44 C45 119.3(16) . .
C46 C45 C44 120.0(18) . .
C45 C46 C47 120.9(18) . .
C48 C47 C46 120.7(18) . .
C47 C48 C43 120.0(17) . .
C44 O49 Zr5 138.9(10) . .
C51 O50 Zr3 133.0(9) . .
O52 C51 O50 125.7(13) 2_556 .
O52 C51 C53 117.4(17) 2_556 .
O50 C51 C53 116.8(16) . .
C51 O52 Zr1 133.9(10) 2_556 .
C54 C53 C58 119.8(18) . .
C54 C53 C51 120.9(17) . .
C58 C53 C51 119.3(17) . .
O59 C54 C55 112.0(31) . .
O59 C54 C53 122.3(25) . .
C55 C54 C53 125.1(23) . .
C56 C55 C54 116.1(25) . .
C55 C56 C57 120.9(23) . .
C58 C57 C56 122.3(23) . .
O59A C58 C57 120.7(22) . .
O59A C58 C53 123.7(18) . .
C57 C58 C53 115.6(21) . .
C61 O60 Zr5 139.4(15) . .
O62 C61 O60 123.2(22) . .
O62 C61 C63 122.7(21) . .
O60 C61 C63 114.0(24) . .
C61 O62 Zr6 138.6(15) . .
C68 C63 C64 120.4(25) . .
C68 C63 C61 116.3(26) . .
C64 C63 C61 123.3(24) . .
O69 C64 C63 123.0(25) . .
O69 C64 C65 120.7(36) . .
C63 C64 C65 116.4(33) . .
C66 C65 C64 122.4(44) . .
C65 C66 C67 124.3(54) . .
C66 C67 C68 118.1(48) . .
C63 C68 C67 118.4(33) . .
C71 O70 Zr6 137.0(11) 2_556 .
C71 O70 Zr4 132.3(10) 2_556 .
Zr6 O70 Zr4 88.9(4) . .
O70 C71 O72 121.7(14) 2_556 .
O70 C71 C73 120.6(17) 2_556 .
O72 C71 C73 117.7(16) . .
C71 O72 Zr2 131.8(9) . .
C74 C73 C78 120.5(16) 2_556 .
C74 C73 C71 121.0(15) 2_556 .
C78 C73 C71 118.1(17) . .
O79 C74 C73 123.0(15) . 2_556
O79 C74 C75 118.1(17) . .
C73 C74 C75 118.8(16) 2_556 .
C76 C75 C74 120.0(18) . .
C75 C76 C77 121.8(18) . .
C78 C77 C76 121.4(19) 2_556 .
C77 C78 C73 116.8(18) 2_556 .
C74 O79 Zr6 140.0(11) . .
C81 O80 Zr6 132.8(10) . .
C81 O80 Zr4 130.1(10) . .
Zr6 O80 Zr4 93.2(4) . .
O82 C81 O80 121.9(13) . .
O82 C81 C83 120.0(16) . .
O80 C81 C83 118.1(18) . .
C81 O82 Zr1 132.6(10) . .
C84 C83 C88 117.5(17) . .
C84 C83 C81 126.4(16) . .
C88 C83 C81 115.8(18) . .
O89 C84 C83 122.4(15) . .
O89 C84 C85 116.1(19) . .
C83 C84 C85 121.5(19) . .
C86 C85 C84 118.8(20) . .
C87 C86 C85 121.2(20) . .
C86 C87 C88 117.2(20) . .
C83 C88 C87 123.5(20) . .
C84 O89 Zr6 141.3(10) . .
C91 O90 Zr5 140.0(11) 2_556 .
C91 O90 Zr4 130.5(10) 2_556 .
Zr5 O90 Zr4 88.3(4) . .
O92 C91 O90 121.9(16) . 2_556
O92 C91 C93 120.7(15) . 2_556
O90 C91 C93 117.4(17) 2_556 2_556
C91 O92 Zr1 133.5(10) . .
C94 C93 C98 118.5(15) . .
C94 C93 C91 124.1(17) . 2_556
C98 C93 C91 117.3(17) . 2_556
C93 C94 O99 122.3(16) . .
C93 C94 C95 121.2(17) . .
O99 C94 C95 116.4(17) . .
C96 C95 C94 117.9(18) . .
C97 C96 C95 118.7(19) . .
C98 C97 C96 120.7(18) . .
C97 C98 C93 122.9(17) . .
C94 O99 Zr5 138.6(10) . .
O100 C101 C102 105.0(37) 5_566 .
C101 C102 C103 106.1(36) . 5_566
O110 C111 C112 109.5(19) . 8_566
C111 C112 C113 109.1(19) 8_465 5_566
O120 C121 C122 105.4(34) 3_545 .
C123 C122 C121 91.0(37) . .

loop_
_geom_bond_atom_site_label_1
_geom_bond_atom_site_label_2
_geom_bond_distance
_geom_bond_site_symmetry_2
Zr1 O11 2.020(8) .
Zr1 O10 2.067(8) .
Zr1 O82 2.134(10) .
Zr1 O92 2.165(11) .
Zr1 O32 2.200(9) .
Zr1 O52 2.218(10) .
Zr1 O12 2.284(8) .
Zr1 O13 2.342(8) 2_556
Zr1 Zr4 3.461(2) .
Zr1 Zr4 3.466(2) 2_556
Zr1 Zr3 3.479(2) .
Zr1 Zr2 3.526(2) .
Zr2 O10 2.036(9) .
Zr2 O10 2.036(9) 2_556
Zr2 O72 2.161(10) 2_556
Zr2 O72 2.161(10) .
Zr2 O30 2.232(10) .
Zr2 O30 2.232(10) 2_556
Zr2 O13 2.338(8) 2_556
Zr2 O13 2.338(8) .
Zr2 Zr4 3.465(2) .
Zr2 Zr4 3.465(2) 2_556
Zr2 Zr1 3.526(2) 2_556
Zr3 O11 2.028(8) 2_556
Zr3 O11 2.028(8) .
Zr3 O42 2.159(10) 2_556
Zr3 O42 2.159(10) .
Zr3 O50 2.188(10) 2_556
Zr3 O50 2.188(10) .
Zr3 O12 2.284(8) .
Zr3 O12 2.284(8) 2_556
Zr3 Zr4 3.450(2) .
Zr3 Zr4 3.450(2) 2_556
Zr3 Zr1 3.479(2) 2_556
Zr4 O10 2.036(9) .
Zr4 O11 2.059(8) 2_556
Zr4 O14 2.082(10) .
Zr4 O13 2.163(8) .
Zr4 O12 2.175(8) .
Zr4 O40 2.348(8) .
Zr4 O80 2.381(10) .
Zr4 O70 2.665(10) .
Zr4 O90 2.714(10) .
Zr4 Zr6 3.407(2) .
Zr4 Zr5 3.412(2) .
Zr5 O49 1.957(10) .
Zr5 O99 2.024(11) .
Zr5 O14 2.072(10) .
Zr5 O90 2.152(10) .
Zr5 O60 2.175(14) .
Zr5 O22 2.175(12) .
Zr5 O40 2.298(10) .
Zr6 O89 1.972(12) .
Zr6 O79 2.003(10) .
Zr6 O14 2.031(10) .
Zr6 O62 2.140(14) .
Zr6 O70 2.175(11) .
Zr6 O20 2.249(11) .
Zr6 O80 2.308(11) .
O11 Zr4 2.059(8) 2_556
O13 Zr1 2.342(8) 2_556
O20 C21 1.28(2) .
C21 O22 1.23(2) .
C21 C23 1.53(2) .
C23 C24 1.35(2) .
C23 C28 1.39(3) .
C24 O29 1.35(2) .
C24 C25 1.45(3) .
C25 C26 1.39(4) .
C26 C27 1.28(4) .
C27 C28 1.41(3) .
O30 C31 1.24(2) .
C31 O32 1.25(2) 2_556
C31 C33 1.47(2) .
O32 C31 1.25(2) 2_556
C33 C38 1.37(2) .
C33 C34 1.39(2) .
C34 O39 1.32(2) .
C34 C35 1.40(2) .
C35 C36 1.35(3) .
C36 C37 1.42(3) .
C37 C38 1.37(3) .
O40 C41 1.33(2) .
C41 O42 1.20(2) .
C41 C43 1.49(2) .
C43 C44 1.37(2) .
C43 C48 1.44(2) .
C44 O49 1.32(2) .
C44 C45 1.41(2) .
C45 C46 1.35(2) .
C46 C47 1.39(3) .
C47 C48 1.33(2) .
O50 C51 1.26(2) .
C51 O52 1.26(2) 2_556
C51 C53 1.50(2) .
O52 C51 1.26(2) 2_556
C53 C54 1.39(3) .
C53 C58 1.41(2) .
C54 O59 1.10(3) .
C54 C55 1.37(3) .
C55 C56 1.36(3) .
C56 C57 1.45(3) .
C57 C58 1.39(3) .
C58 O59A 1.16(2) .
O60 C61 1.30(2) .
C61 O62 1.21(3) .
C61 C63 1.44(3) .
C63 C68 1.36(3) .
C63 C64 1.39(3) .
C64 O69 1.38(3) .
C64 C65 1.44(4) .
C65 C66 1.22(5) .
C66 C67 1.34(6) .
C67 C68 1.44(5) .
O70 C71 1.24(2) 2_556
C71 O70 1.24(2) 2_556
C71 O72 1.26(2) .
C71 C73 1.48(2) .
C73 C74 1.36(2) 2_556
C73 C78 1.46(2) .
C74 O79 1.30(2) .
C74 C73 1.36(2) 2_556
C74 C75 1.41(2) .
C75 C76 1.32(2) .
C76 C77 1.38(3) .
C77 C78 1.35(2) 2_556
C78 C77 1.35(2) 2_556
O80 C81 1.32(2) .
C81 O82 1.24(2) .
C81 C83 1.44(2) .
C83 C84 1.36(2) .
C83 C88 1.36(2) .
C84 O89 1.33(2) .
C84 C85 1.39(2) .
C85 C86 1.38(3) .
C86 C87 1.37(3) .
C87 C88 1.39(2) .
O90 C91 1.28(2) 2_556
C91 O92 1.21(2) .
C91 O90 1.28(2) 2_556
C91 C93 1.47(2) 2_556
C93 C94 1.35(2) .
C93 C98 1.37(2) .
C93 C91 1.47(2) 2_556
C94 O99 1.37(2) .
C94 C95 1.42(2) .
C95 C96 1.42(3) .
C96 C97 1.37(3) .
C97 C98 1.34(2) .
O100 C101 1.41(5) 5_566
C101 O100 1.41(5) 5_566
C101 C102 1.46(5) .
C102 C103 1.62(5) 5_566
C103 C102 1.62(5) 5_566
O110 C111 1.38(2) .
C111 C112 1.49(3) 8_566
C112 C111 1.49(3) 8_465
C112 C113 1.62(3) 5_566
C113 C112 1.62(3) 5_566
O120 C121 1.46(4) 3_455
C121 O120 1.46(4) 3_545
C121 C122 1.74(5) .
C122 C123 1.54(6) .
